data_4078163
loop_
_publ_author_name
'Prakash, Om'
'Singh, Pradhumn'
'Mukherjee, G.'
'Singh, Ajai K.'

_publ_section_title
;
 Efficient Catalysis of Transfer Hydrogenation of Ketones and Oxidation of
 Alcohols with Newly Designed Half-Sandwich Rhodium(III) and Iridium(III)
 Complexes of Half-Pincer Chalcogenated Pyridines
;
_journal_issue 8
_journal_name_full Organometallics
_journal_page_first 3379
_journal_paper_doi 10.1021/om300169p
_journal_volume 31
_journal_year 2012
_chemical_formula_moiety 'C22 H26 Cl Ir N Se, F6 P'
_chemical_formula_sum 'C22 H26 Cl F6 Ir N P Se'
_chemical_formula_weight 756.04
_chemical_name_systematic
; 
 ? 
;
_space_group_IT_number 15
_symmetry_cell_setting monoclinic
_symmetry_space_group_name_Hall '-C 2yc'
_symmetry_space_group_name_H-M 'C 1 2/c 1'
_atom_sites_solution_hydrogens geom
_atom_sites_solution_primary direct
_atom_sites_solution_secondary difmap
_audit_creation_method SHELXL-97
_cell_angle_alpha 90.00
_cell_angle_beta 94.343(3)
_cell_angle_gamma 90.00
_cell_formula_units_Z 8
_cell_length_a 23.319(4)
_cell_length_b 8.6267(13)
_cell_length_c 25.610(4)
_cell_measurement_reflns_used 7321
_cell_measurement_temperature 298(2)
_cell_measurement_theta_max 24.79
_cell_measurement_theta_min 2.28
_cell_volume 5137.1(14)
_computing_cell_refinement 'Bruker SMART'
_computing_data_collection 'Bruker SMART'
_computing_data_reduction 'Bruker SAINT'
_computing_molecular_graphics 'Bruker SHELXTL'
_computing_publication_material 'Bruker SHELXTL'
_computing_structure_refinement 'SHELXL-97 (Sheldrick, 1997)'
_computing_structure_solution 'SHELXS-97 (Sheldrick, 1990)'
_diffrn_ambient_temperature 298(2)
_diffrn_measured_fraction_theta_full 0.997
_diffrn_measured_fraction_theta_max 0.997
_diffrn_measurement_device_type 'CCD area detector'
_diffrn_measurement_method 'phi and omega scans'
_diffrn_radiation_monochromator graphite
_diffrn_radiation_source 'fine-focus sealed tube'
_diffrn_radiation_type MoK\a
_diffrn_radiation_wavelength 0.71073
_diffrn_reflns_av_R_equivalents 0.0664
_diffrn_reflns_av_sigmaI/netI 0.0757
_diffrn_reflns_limit_h_max 27
_diffrn_reflns_limit_h_min -27
_diffrn_reflns_limit_k_max 10
_diffrn_reflns_limit_k_min -10
_diffrn_reflns_limit_l_max 30
_diffrn_reflns_limit_l_min -30
_diffrn_reflns_number 23138
_diffrn_reflns_theta_full 25.00
_diffrn_reflns_theta_max 25.00
_diffrn_reflns_theta_min 1.75
_exptl_absorpt_coefficient_mu 6.836
_exptl_absorpt_correction_T_max 0.241
_exptl_absorpt_correction_T_min 0.117
_exptl_absorpt_correction_type multi-scan
_exptl_absorpt_process_details '(SADABS; Sheldrick, 1996)'
_exptl_crystal_colour orange
_exptl_crystal_density_diffrn 1.955
_exptl_crystal_density_meas 1.955
_exptl_crystal_density_method 'not measured'
_exptl_crystal_description block
_exptl_crystal_F_000 2896.0
_exptl_crystal_size_max 0.33
_exptl_crystal_size_mid 0.29
_exptl_crystal_size_min 0.21
_refine_diff_density_max 1.516
_refine_diff_density_min -1.290
_refine_diff_density_rms 0.157
_refine_ls_extinction_method none
_refine_ls_goodness_of_fit_ref 1.064
_refine_ls_hydrogen_treatment constr
_refine_ls_matrix_type full
_refine_ls_number_parameters 303
_refine_ls_number_reflns 4530
_refine_ls_number_restraints 0
_refine_ls_restrained_S_all 1.064
_refine_ls_R_factor_all 0.0546
_refine_ls_R_factor_gt 0.0475
_refine_ls_shift/su_max 0.001
_refine_ls_shift/su_mean 0.000
_refine_ls_structure_factor_coef Fsqd
_refine_ls_weighting_details 'calc w=1/[\s^2^(Fo^2^)+(0.0253P)^2^+35.9306P] where P=(Fo^2^+2Fc^2^)/3'
_refine_ls_weighting_scheme calc
_refine_ls_wR_factor_gt 0.1130
_refine_ls_wR_factor_ref 0.1170
_reflns_number_gt 3958
_reflns_number_total 4530
_reflns_threshold_expression >2sigma(I)
_cod_data_source_file om300169p_si_002.cif
_cod_data_source_block complex_5
_cod_depositor_comments
;
The following automatic conversions were performed:

'_symmetry_cell_setting' value 'Monoclinic' changed to 'monoclinic'
according to /home/saulius/struct/CIF-dictionaries/cif_core.dic
dictionary named 'cif_core.dic' version 2.4.1 from 2010-06-29.

Automatic conversion script
Id: cif_fix_values 1715 2011-07-08 13:25:40Z adriana 
;
_cod_original_cell_volume 5137.0(13)
_cod_original_sg_symbol_H-M C2/c
_cod_original_formula_sum 'C22 H26 Cl F6 Ir N P Se '
_cod_database_code 4078163

loop_
_symmetry_equiv_pos_as_xyz
'x, y, z'
'-x, y, -z+1/2'
'x+1/2, y+1/2, z'
'-x+1/2, y+1/2, -z+1/2'
'-x, -y, -z'
'x, -y, z-1/2'
'-x+1/2, -y+1/2, -z'
'x+1/2, -y+1/2, z-1/2'

loop_
_atom_site_label
_atom_site_type_symbol
_atom_site_fract_x
_atom_site_fract_y
_atom_site_fract_z
_atom_site_U_iso_or_equiv
_atom_site_adp_type
_atom_site_occupancy
_atom_site_symmetry_multiplicity
_atom_site_calc_flag
_atom_site_refinement_flags
Ir1 Ir 0.147235(12) 0.29041(3) 0.158113(11) 0.04094(14) Uani 1 1 d .
Se1 Se 0.04293(4) 0.29877(9) 0.13686(4) 0.0578(2) Uani 1 1 d .
P1 P 0.12705(13) 0.5543(3) 0.93497(12) 0.0737(7) Uani 1 1 d .
C7 C 0.0525(4) 0.2930(11) 0.0617(4) 0.071(3) Uani 1 1 d .
H6A H 0.0172 0.2562 0.0433 0.085 Uiso 1 1 calc R
H7B H 0.0597 0.3971 0.0494 0.085 Uiso 1 1 calc R
N1 N 0.1459(3) 0.1797(7) 0.0847(3) 0.0457(15) Uani 1 1 d .
C8 C 0.1006(4) 0.1905(9) 0.0493(3) 0.055(2) Uani 1 1 d .
C13 C 0.1640(4) 0.5379(9) 0.1543(4) 0.062(2) Uani 1 1 d .
C17 C 0.2152(4) 0.4572(9) 0.1465(3) 0.054(2) Uani 1 1 d .
C12 C 0.1896(4) 0.0884(10) 0.0734(3) 0.059(2) Uani 1 1 d .
H11 H 0.2214 0.0828 0.0976 0.071 Uiso 1 1 calc R
C9 C 0.0982(5) 0.1066(13) 0.0033(4) 0.079(3) Uani 1 1 d .
H8 H 0.0660 0.1131 -0.0204 0.095 Uiso 1 1 calc R
C15 C 0.1895(4) 0.3913(10) 0.2291(3) 0.058(2) Uani 1 1 d .
F2 F 0.1508(6) 0.531(2) 0.9882(4) 0.257(9) Uani 1 1 d .
C19 C 0.1359(6) 0.6568(12) 0.1183(5) 0.110(5) Uani 1 1 d .
H17A H 0.1481 0.7585 0.1297 0.165 Uiso 1 1 calc R
H16B H 0.0949 0.6490 0.1188 0.165 Uiso 1 1 calc R
H15C H 0.1467 0.6394 0.0833 0.165 Uiso 1 1 calc R
C16 C 0.2320(3) 0.3640(10) 0.1914(3) 0.0512(19) Uani 1 1 d .
C14 C 0.1481(4) 0.4957(10) 0.2059(4) 0.060(2) Uani 1 1 d .
C22 C 0.2839(4) 0.2662(12) 0.2001(5) 0.080(3) Uani 1 1 d .
H25A H 0.2975 0.2378 0.1670 0.120 Uiso 1 1 calc R
H24B H 0.2747 0.1742 0.2189 0.120 Uiso 1 1 calc R
H26C H 0.3134 0.3230 0.2202 0.120 Uiso 1 1 calc R
C6 C 0.0156(4) -0.0305(11) 0.1189(4) 0.071(3) Uani 1 1 d .
H6 H 0.0437 -0.0317 0.0951 0.086 Uiso 1 1 calc R
C1 C 0.0055(3) 0.1022(10) 0.1458(4) 0.056(2) Uani 1 1 d .
C10 C 0.1430(6) 0.0148(14) -0.0069(4) 0.086(3) Uani 1 1 d .
H9 H 0.1418 -0.0410 -0.0380 0.104 Uiso 1 1 calc R
F4 F 0.0720(4) 0.4543(11) 0.9443(4) 0.149(3) Uani 1 1 d .
C20 C 0.0984(5) 0.5667(15) 0.2320(6) 0.108(5) Uani 1 1 d .
H20A H 0.0629 0.5388 0.2129 0.161 Uiso 1 1 calc R
H18B H 0.1023 0.6775 0.2325 0.161 Uiso 1 1 calc R
H19C H 0.0984 0.5290 0.2673 0.161 Uiso 1 1 calc R
C18 C 0.2494(5) 0.4688(13) 0.0988(4) 0.091(3) Uani 1 1 d .
H13A H 0.2662 0.3698 0.0921 0.136 Uiso 1 1 calc R
H12B H 0.2793 0.5445 0.1050 0.136 Uiso 1 1 calc R
H14C H 0.2244 0.4994 0.0691 0.136 Uiso 1 1 calc R
F6 F 0.0928(5) 0.6913(11) 0.9444(10) 0.302(12) Uani 1 1 d .
C11 C 0.1908(5) 0.0036(12) 0.0289(4) 0.082(3) Uani 1 1 d .
H10 H 0.2219 -0.0591 0.0226 0.098 Uiso 1 1 calc R
F1 F 0.1789(4) 0.6522(15) 0.9276(8) 0.236(7) Uani 1 1 d .
C5 C -0.0158(5) -0.1631(11) 0.1270(4) 0.072(3) Uani 1 1 d .
H5 H -0.0095 -0.2524 0.1079 0.086 Uiso 1 1 calc R
C2 C -0.0355(7) 0.1034(17) 0.1806(6) 0.131(6) Uani 1 1 d .
H2 H -0.0442 0.1933 0.1984 0.157 Uiso 1 1 calc R
C4 C -0.0545(6) -0.1628(17) 0.1616(6) 0.111(5) Uani 1 1 d .
H4 H -0.0751 -0.2529 0.1670 0.133 Uiso 1 1 calc R
C21 C 0.1920(6) 0.3203(14) 0.2825(4) 0.088(4) Uani 1 1 d .
H21A H 0.1552 0.3300 0.2966 0.133 Uiso 1 1 calc R
H23B H 0.2206 0.3727 0.3050 0.133 Uiso 1 1 calc R
H22C H 0.2019 0.2126 0.2803 0.133 Uiso 1 1 calc R
Cl1 Cl 0.14934(10) 0.0332(2) 0.19269(9) 0.0617(5) Uani 1 1 d .
C3 C -0.0647(8) -0.039(2) 0.1887(8) 0.171(9) Uani 1 1 d .
H3 H -0.0914 -0.0435 0.2138 0.206 Uiso 1 1 calc R
F5 F 0.0978(5) 0.547(2) 0.8770(5) 0.209(6) Uani 1 1 d .
F3 F 0.1597(6) 0.4225(19) 0.9158(7) 0.260(8) Uani 1 1 d .

loop_
_atom_site_aniso_label
_atom_site_aniso_U_11
_atom_site_aniso_U_22
_atom_site_aniso_U_33
_atom_site_aniso_U_23
_atom_site_aniso_U_13
_atom_site_aniso_U_12
Ir1 0.0427(2) 0.03637(19) 0.0438(2) -0.00428(12) 0.00317(13) -0.00227(12)
Se1 0.0444(5) 0.0468(5) 0.0819(6) -0.0071(4) 0.0025(4) 0.0011(3)
P1 0.0771(18) 0.0675(16) 0.0764(18) 0.0097(13) 0.0057(14) 0.0022(14)
C7 0.065(6) 0.070(6) 0.075(7) 0.027(5) -0.011(5) -0.010(5)
N1 0.054(4) 0.038(3) 0.046(4) -0.005(3) 0.004(3) -0.013(3)
C8 0.072(6) 0.049(5) 0.045(5) 0.008(4) 0.003(4) -0.022(4)
C13 0.069(6) 0.037(4) 0.076(6) -0.004(4) -0.009(5) -0.010(4)
C17 0.058(5) 0.045(4) 0.060(5) -0.005(4) 0.010(4) -0.023(4)
C12 0.070(6) 0.051(5) 0.059(5) -0.009(4) 0.015(4) -0.005(4)
C9 0.099(8) 0.086(7) 0.051(6) -0.005(5) -0.002(5) -0.042(7)
C15 0.068(6) 0.055(5) 0.048(5) -0.012(4) -0.009(4) -0.015(4)
F2 0.191(11) 0.49(3) 0.082(6) 0.049(11) -0.042(7) -0.048(14)
C19 0.154(12) 0.042(5) 0.124(10) -0.005(6) -0.054(9) 0.008(6)
C16 0.042(4) 0.053(5) 0.057(5) -0.012(4) -0.006(4) -0.008(4)
C14 0.055(5) 0.056(5) 0.068(6) -0.032(4) 0.001(4) -0.007(4)
C22 0.052(6) 0.076(7) 0.111(9) -0.016(6) -0.006(6) 0.002(5)
C6 0.075(6) 0.060(6) 0.080(7) -0.006(5) 0.016(5) -0.014(5)
C1 0.047(5) 0.050(5) 0.070(6) 0.001(4) -0.001(4) -0.009(4)
C10 0.117(10) 0.084(8) 0.061(7) -0.025(6) 0.029(7) -0.032(7)
F4 0.139(7) 0.131(7) 0.178(9) 0.005(6) 0.024(6) -0.050(6)
C20 0.088(8) 0.102(9) 0.135(11) -0.073(8) 0.023(7) 0.006(7)
C18 0.106(9) 0.089(8) 0.080(7) 0.006(6) 0.025(6) -0.036(7)
F6 0.112(8) 0.107(8) 0.67(4) -0.134(13) -0.064(14) 0.013(6)
C11 0.098(8) 0.073(7) 0.080(7) -0.016(6) 0.042(7) -0.007(6)
F1 0.105(7) 0.161(9) 0.45(2) 0.060(13) 0.053(10) -0.047(7)
C5 0.078(7) 0.053(5) 0.084(7) -0.002(5) 0.005(6) -0.018(5)
C2 0.153(13) 0.099(10) 0.155(13) -0.042(9) 0.101(11) -0.034(9)
C4 0.115(11) 0.089(9) 0.134(12) 0.005(8) 0.051(10) -0.040(8)
C21 0.120(10) 0.090(8) 0.054(6) -0.002(5) -0.001(6) -0.021(7)
Cl1 0.0757(14) 0.0464(11) 0.0620(13) 0.0055(9) -0.0015(11) -0.0060(10)
C3 0.190(18) 0.141(15) 0.20(2) -0.034(14) 0.139(16) -0.069(14)
F5 0.159(10) 0.316(18) 0.148(9) 0.062(10) -0.022(7) -0.018(10)
F3 0.183(11) 0.248(15) 0.35(2) -0.170(14) -0.002(12) 0.087(11)

loop_
_atom_type_symbol
_atom_type_description
_atom_type_scat_dispersion_real
_atom_type_scat_dispersion_imag
_atom_type_scat_source
C C 0.0033 0.0016 'International Tables Vol C Tables 4.2.6.8 and 6.1.1.4'
H H 0.0000 0.0000 'International Tables Vol C Tables 4.2.6.8 and 6.1.1.4'
N N 0.0061 0.0033 'International Tables Vol C Tables 4.2.6.8 and 6.1.1.4'
F F 0.0171 0.0103 'International Tables Vol C Tables 4.2.6.8 and 6.1.1.4'
P P 0.1023 0.0942 'International Tables Vol C Tables 4.2.6.8 and 6.1.1.4'
Cl Cl 0.1484 0.1585 'International Tables Vol C Tables 4.2.6.8 and 6.1.1.4'
Se Se -0.0929 2.2259 'International Tables Vol C Tables 4.2.6.8 and 6.1.1.4'
Ir Ir -1.4442 7.9887 'International Tables Vol C Tables 4.2.6.8 and 6.1.1.4'

loop_
_geom_angle_atom_site_label_1
_geom_angle_atom_site_label_2
_geom_angle_atom_site_label_3
_geom_angle
N1 Ir1 C14 151.6(3)
N1 Ir1 C13 113.3(3)
C14 Ir1 C13 39.0(3)
N1 Ir1 C17 98.0(3)
C14 Ir1 C17 63.8(3)
C13 Ir1 C17 37.8(3)
N1 Ir1 C15 154.1(3)
C14 Ir1 C15 38.1(3)
C13 Ir1 C15 64.8(3)
C17 Ir1 C15 64.1(3)
N1 Ir1 C16 115.6(3)
C14 Ir1 C16 64.5(3)
C13 Ir1 C16 64.7(3)
C17 Ir1 C16 38.3(3)
C15 Ir1 C16 38.9(3)
N1 Ir1 Cl1 84.73(17)
C14 Ir1 Cl1 123.7(3)
C13 Ir1 Cl1 158.5(2)
C17 Ir1 Cl1 132.0(2)
C15 Ir1 Cl1 93.8(2)
C16 Ir1 Cl1 97.6(2)
N1 Ir1 Se1 82.39(19)
C14 Ir1 Se1 94.0(2)
C13 Ir1 Se1 98.0(2)
C17 Ir1 Se1 132.1(2)
C15 Ir1 Se1 123.4(2)
C16 Ir1 Se1 158.4(2)
Cl1 Ir1 Se1 95.84(6)
C1 Se1 C7 100.4(4)
C1 Se1 Ir1 113.4(3)
C7 Se1 Ir1 91.9(3)
F2 P1 F6 97.7(12)
F2 P1 F3 92.0(10)
F6 P1 F3 170.1(13)
F2 P1 F1 86.8(9)
F6 P1 F1 91.2(8)
F3 P1 F1 87.2(9)
F2 P1 F4 92.1(7)
F6 P1 F4 87.5(7)
F3 P1 F4 94.3(8)
F1 P1 F4 178.2(9)
F2 P1 F5 169.4(10)
F6 P1 F5 89.0(10)
F3 P1 F5 81.7(9)
F1 P1 F5 101.4(9)
F4 P1 F5 79.9(6)
C8 C7 Se1 111.8(6)
C8 C7 H6A 109.3
Se1 C7 H6A 109.3
C8 C7 H7B 109.3
Se1 C7 H7B 109.3
H6A C7 H7B 107.9
C12 N1 C8 117.8(7)
C12 N1 Ir1 120.0(6)
C8 N1 Ir1 122.0(6)
N1 C8 C9 121.4(10)
N1 C8 C7 117.7(8)
C9 C8 C7 120.9(9)
C17 C13 C14 106.5(8)
C17 C13 C19 125.9(10)
C14 C13 C19 127.3(10)
C17 C13 Ir1 71.3(4)
C14 C13 Ir1 69.7(5)
C19 C13 Ir1 129.0(7)
C13 C17 C16 110.1(7)
C13 C17 C18 125.9(9)
C16 C17 C18 123.9(9)
C13 C17 Ir1 70.9(4)
C16 C17 Ir1 71.1(4)
C18 C17 Ir1 126.0(6)
N1 C12 C11 124.3(10)
N1 C12 H11 117.8
C11 C12 H11 117.8
C10 C9 C8 119.4(10)
C10 C9 H8 120.3
C8 C9 H8 120.3
C14 C15 C16 107.5(8)
C14 C15 C21 128.5(10)
C16 C15 C21 124.0(9)
C14 C15 Ir1 69.8(4)
C16 C15 Ir1 70.7(4)
C21 C15 Ir1 125.6(6)
C13 C19 H17A 109.5
C13 C19 H16B 109.5
H17A C19 H16B 109.5
C13 C19 H15C 109.5
H17A C19 H15C 109.5
H16B C19 H15C 109.5
C17 C16 C15 106.5(7)
C17 C16 C22 127.6(9)
C15 C16 C22 125.7(9)
C17 C16 Ir1 70.6(4)
C15 C16 Ir1 70.4(4)
C22 C16 Ir1 126.8(6)
C15 C14 C13 109.3(8)
C15 C14 C20 126.4(10)
C13 C14 C20 124.1(10)
C15 C14 Ir1 72.1(5)
C13 C14 Ir1 71.3(4)
C20 C14 Ir1 127.6(6)
C16 C22 H25A 109.5
C16 C22 H24B 109.5
H25A C22 H24B 109.5
C16 C22 H26C 109.5
H25A C22 H26C 109.5
H24B C22 H26C 109.5
C1 C6 C5 120.4(10)
C1 C6 H6 119.8
C5 C6 H6 119.8
C2 C1 C6 119.6(9)
C2 C1 Se1 114.8(8)
C6 C1 Se1 125.5(7)
C9 C10 C11 120.3(10)
C9 C10 H9 119.8
C11 C10 H9 119.8
C14 C20 H20A 109.5
C14 C20 H18B 109.5
H20A C20 H18B 109.5
C14 C20 H19C 109.5
H20A C20 H19C 109.5
H18B C20 H19C 109.5
C17 C18 H13A 109.5
C17 C18 H12B 109.5
H13A C18 H12B 109.5
C17 C18 H14C 109.5
H13A C18 H14C 109.5
H12B C18 H14C 109.5
C12 C11 C10 116.8(10)
C12 C11 H10 121.6
C10 C11 H10 121.6
C4 C5 C6 119.9(11)
C4 C5 H5 120.1
C6 C5 H5 120.1
C1 C2 C3 117.2(12)
C1 C2 H2 121.4
C3 C2 H2 121.4
C3 C4 C5 121.6(12)
C3 C4 H4 119.2
C5 C4 H4 119.2
C15 C21 H21A 109.5
C15 C21 H23B 109.5
H21A C21 H23B 109.5
C15 C21 H22C 109.5
H21A C21 H22C 109.5
H23B C21 H22C 109.5
C4 C3 C2 121.2(13)
C4 C3 H3 119.4
C2 C3 H3 119.4

loop_
_geom_bond_atom_site_label_1
_geom_bond_atom_site_label_2
_geom_bond_distance
Ir1 N1 2.106(6)
Ir1 C14 2.152(7)
Ir1 C13 2.174(8)
Ir1 C17 2.178(7)
Ir1 C15 2.182(8)
Ir1 C16 2.186(7)
Ir1 Cl1 2.388(2)
Ir1 Se1 2.4531(10)
Se1 C1 1.928(8)
Se1 C7 1.955(11)
P1 F2 1.447(9)
P1 F6 1.457(11)
P1 F3 1.472(11)
P1 F1 1.498(9)
P1 F4 1.579(8)
P1 F5 1.587(11)
C7 C8 1.482(14)
C7 H6A 0.9700
C7 H7B 0.9700
N1 C12 1.339(11)
N1 C8 1.343(11)
C8 C9 1.379(13)
C13 C17 1.411(12)
C13 C14 1.445(13)
C13 C19 1.497(13)
C17 C16 1.433(12)
C17 C18 1.510(13)
C12 C11 1.356(13)
C12 H11 0.9300
C9 C10 1.352(16)
C9 H8 0.9300
C15 C14 1.416(12)
C15 C16 1.453(12)
C15 C21 1.497(13)
C19 H17A 0.9600
C19 H16B 0.9600
C19 H15C 0.9600
C16 C22 1.480(13)
C14 C20 1.513(13)
C22 H25A 0.9600
C22 H24B 0.9600
C22 H26C 0.9600
C6 C1 1.365(12)
C6 C5 1.382(13)
C6 H6 0.9300
C1 C2 1.355(14)
C10 C11 1.392(16)
C10 H9 0.9300
C20 H20A 0.9600
C20 H18B 0.9600
C20 H19C 0.9600
C18 H13A 0.9600
C18 H12B 0.9600
C18 H14C 0.9600
C11 H10 0.9300
C5 C4 1.312(16)
C5 H5 0.9300
C2 C3 1.43(2)
C2 H2 0.9300
C4 C3 1.31(2)
C4 H4 0.9300
C21 H21A 0.9600
C21 H23B 0.9600
C21 H22C 0.9600
C3 H3 0.9300

loop_
_geom_torsion_atom_site_label_1
_geom_torsion_atom_site_label_2
_geom_torsion_atom_site_label_3
_geom_torsion_atom_site_label_4
_geom_torsion
N1 Ir1 Se1 C1 76.2(3)
C14 Ir1 Se1 C1 -132.1(4)
C13 Ir1 Se1 C1 -171.2(4)
C17 Ir1 Se1 C1 170.2(4)
C15 Ir1 Se1 C1 -106.1(4)
C16 Ir1 Se1 C1 -136.0(7)
Cl1 Ir1 Se1 C1 -7.7(3)
N1 Ir1 Se1 C7 -26.0(3)
C14 Ir1 Se1 C7 125.7(4)
C13 Ir1 Se1 C7 86.7(4)
C17 Ir1 Se1 C7 68.0(4)
C15 Ir1 Se1 C7 151.7(4)
C16 Ir1 Se1 C7 121.8(7)
Cl1 Ir1 Se1 C7 -109.8(3)
C1 Se1 C7 C8 -76.7(7)
Ir1 Se1 C7 C8 37.5(6)
C14 Ir1 N1 C12 117.9(8)
C13 Ir1 N1 C12 106.6(6)
C17 Ir1 N1 C12 70.5(6)
C15 Ir1 N1 C12 26.6(10)
C16 Ir1 N1 C12 34.7(7)
Cl1 Ir1 N1 C12 -61.2(6)
Se1 Ir1 N1 C12 -157.9(6)
C14 Ir1 N1 C8 -65.8(9)
C13 Ir1 N1 C8 -77.1(6)
C17 Ir1 N1 C8 -113.2(6)
C15 Ir1 N1 C8 -157.1(7)
C16 Ir1 N1 C8 -149.1(6)
Cl1 Ir1 N1 C8 115.0(6)
Se1 Ir1 N1 C8 18.4(5)
C12 N1 C8 C9 2.1(11)
Ir1 N1 C8 C9 -174.3(6)
C12 N1 C8 C7 -179.4(7)
Ir1 N1 C8 C7 4.3(9)
Se1 C7 C8 N1 -32.3(9)
Se1 C7 C8 C9 146.3(7)
N1 Ir1 C13 C17 -72.1(5)
C14 Ir1 C13 C17 116.4(7)
C15 Ir1 C13 C17 79.5(5)
C16 Ir1 C13 C17 36.4(5)
Cl1 Ir1 C13 C17 73.1(10)
Se1 Ir1 C13 C17 -157.2(5)
N1 Ir1 C13 C14 171.5(5)
C17 Ir1 C13 C14 -116.4(7)
C15 Ir1 C13 C14 -36.9(5)
C16 Ir1 C13 C14 -80.1(5)
Cl1 Ir1 C13 C14 -43.3(10)
Se1 Ir1 C13 C14 86.4(5)
N1 Ir1 C13 C19 49.4(12)
C14 Ir1 C13 C19 -122.1(13)
C17 Ir1 C13 C19 121.5(13)
C15 Ir1 C13 C19 -159.0(12)
C16 Ir1 C13 C19 157.8(12)
Cl1 Ir1 C13 C19 -165.4(9)
Se1 Ir1 C13 C19 -35.8(11)
C14 C13 C17 C16 0.6(9)
C19 C13 C17 C16 174.4(8)
Ir1 C13 C17 C16 -60.5(5)
C14 C13 C17 C18 -177.7(8)
C19 C13 C17 C18 -3.9(14)
Ir1 C13 C17 C18 121.2(9)
C14 C13 C17 Ir1 61.1(5)
C19 C13 C17 Ir1 -125.0(9)
N1 Ir1 C17 C13 118.1(5)
C14 Ir1 C17 C13 -38.9(5)
C15 Ir1 C17 C13 -81.6(6)
C16 Ir1 C17 C13 -120.2(7)
Cl1 Ir1 C17 C13 -151.8(4)
Se1 Ir1 C17 C13 31.1(6)
N1 Ir1 C17 C16 -121.7(5)
C14 Ir1 C17 C16 81.3(5)
C13 Ir1 C17 C16 120.2(7)
C15 Ir1 C17 C16 38.6(5)
Cl1 Ir1 C17 C16 -31.6(6)
Se1 Ir1 C17 C16 151.3(4)
N1 Ir1 C17 C18 -3.0(9)
C14 Ir1 C17 C18 -160.0(10)
C13 Ir1 C17 C18 -121.1(11)
C15 Ir1 C17 C18 157.4(10)
C16 Ir1 C17 C18 118.7(11)
Cl1 Ir1 C17 C18 87.1(9)
Se1 Ir1 C17 C18 -89.9(9)
C8 N1 C12 C11 -1.4(12)
Ir1 N1 C12 C11 175.0(7)
N1 C8 C9 C10 -1.8(14)
C7 C8 C9 C10 179.7(9)
N1 Ir1 C15 C14 129.6(7)
C13 Ir1 C15 C14 37.7(5)
C17 Ir1 C15 C14 79.8(6)
C16 Ir1 C15 C14 118.0(7)
Cl1 Ir1 C15 C14 -144.6(5)
Se1 Ir1 C15 C14 -45.0(6)
N1 Ir1 C15 C16 11.6(9)
C14 Ir1 C15 C16 -118.0(7)
C13 Ir1 C15 C16 -80.2(6)
C17 Ir1 C15 C16 -38.1(5)
Cl1 Ir1 C15 C16 97.4(5)
Se1 Ir1 C15 C16 -163.0(4)
N1 Ir1 C15 C21 -106.9(10)
C14 Ir1 C15 C21 123.5(12)
C13 Ir1 C15 C21 161.2(11)
C17 Ir1 C15 C21 -156.6(10)
C16 Ir1 C15 C21 -118.5(11)
Cl1 Ir1 C15 C21 -21.1(9)
Se1 Ir1 C15 C21 78.5(10)
C13 C17 C16 C15 -1.2(9)
C18 C17 C16 C15 177.1(8)
Ir1 C17 C16 C15 -61.6(5)
C13 C17 C16 C22 -177.6(8)
C18 C17 C16 C22 0.7(13)
Ir1 C17 C16 C22 122.0(9)
C13 C17 C16 Ir1 60.4(5)
C18 C17 C16 Ir1 -121.3(8)
C14 C15 C16 C17 1.3(9)
C21 C15 C16 C17 -177.7(8)
Ir1 C15 C16 C17 61.7(5)
C14 C15 C16 C22 177.8(8)
C21 C15 C16 C22 -1.2(13)
Ir1 C15 C16 C22 -121.8(8)
C14 C15 C16 Ir1 -60.4(5)
C21 C15 C16 Ir1 120.6(8)
N1 Ir1 C16 C17 69.1(5)
C14 Ir1 C16 C17 -79.3(5)
C13 Ir1 C16 C17 -35.9(5)
C15 Ir1 C16 C17 -116.5(7)
Cl1 Ir1 C16 C17 156.9(4)
Se1 Ir1 C16 C17 -75.0(8)
N1 Ir1 C16 C15 -174.4(5)
C14 Ir1 C16 C15 37.2(5)
C13 Ir1 C16 C15 80.6(6)
C17 Ir1 C16 C15 116.5(7)
Cl1 Ir1 C16 C15 -86.6(5)
Se1 Ir1 C16 C15 41.5(9)
N1 Ir1 C16 C22 -53.9(10)
C14 Ir1 C16 C22 157.7(10)
C13 Ir1 C16 C22 -158.9(10)
C17 Ir1 C16 C22 -123.0(11)
C15 Ir1 C16 C22 120.5(11)
Cl1 Ir1 C16 C22 33.9(9)
Se1 Ir1 C16 C22 162.0(7)
C16 C15 C14 C13 -1.0(9)
C21 C15 C14 C13 178.0(9)
Ir1 C15 C14 C13 -62.0(5)
C16 C15 C14 C20 -175.1(8)
C21 C15 C14 C20 3.9(14)
Ir1 C15 C14 C20 123.9(9)
C16 C15 C14 Ir1 61.0(5)
C21 C15 C14 Ir1 -120.0(9)
C17 C13 C14 C15 0.3(9)
C19 C13 C14 C15 -173.4(9)
Ir1 C13 C14 C15 62.4(6)
C17 C13 C14 C20 174.5(8)
C19 C13 C14 C20 0.8(14)
Ir1 C13 C14 C20 -123.3(9)
C17 C13 C14 Ir1 -62.2(5)
C19 C13 C14 Ir1 124.1(9)
N1 Ir1 C14 C15 -135.0(6)
C13 Ir1 C14 C15 -118.4(7)
C17 Ir1 C14 C15 -80.7(6)
C16 Ir1 C14 C15 -37.9(5)
Cl1 Ir1 C14 C15 44.0(6)
Se1 Ir1 C14 C15 143.7(5)
N1 Ir1 C14 C13 -16.6(9)
C17 Ir1 C14 C13 37.7(5)
C15 Ir1 C14 C13 118.4(7)
C16 Ir1 C14 C13 80.5(6)
Cl1 Ir1 C14 C13 162.4(4)
Se1 Ir1 C14 C13 -97.9(5)
N1 Ir1 C14 C20 102.5(11)
C13 Ir1 C14 C20 119.1(12)
C17 Ir1 C14 C20 156.8(11)
C15 Ir1 C14 C20 -122.5(13)
C16 Ir1 C14 C20 -160.4(11)
Cl1 Ir1 C14 C20 -78.5(11)
Se1 Ir1 C14 C20 21.2(10)
C5 C6 C1 C2 0.1(17)
C5 C6 C1 Se1 -177.0(8)
C7 Se1 C1 C2 -142.7(11)
Ir1 Se1 C1 C2 120.7(10)
C7 Se1 C1 C6 34.5(9)
Ir1 Se1 C1 C6 -62.1(9)
C8 C9 C10 C11 0.8(16)
N1 C12 C11 C10 0.5(15)
C9 C10 C11 C12 -0.2(16)
C1 C6 C5 C4 -1.8(18)
C6 C1 C2 C3 3(2)
Se1 C1 C2 C3 179.9(15)
C6 C5 C4 C3 1(3)
C5 C4 C3 C2 2(3)
C1 C2 C3 C4 -4(3)
